data_7244245
loop_
_publ_author_name
'Yamashita, Yutaro'
'Tashiro, Shohei'
'Shionoya, Mitsuhiko'

_publ_section_title
;
 Orientational isomerisation of guest molecules in equilibrium in a
 tubular host crystal formed via halogen and hydrogen bonding
;
_journal_name_full CrystEngComm
_journal_paper_doi 10.1039/D1CE01654G
_journal_year 2022
_chemical_formula_moiety 'Br, C7 H8 Br2 N, C0.5 H Br'
_chemical_formula_sum 'C7.5 H9 Br4 N'
_chemical_formula_weight 432.80
_space_group_crystal_system orthorhombic
_space_group_IT_number 56
_space_group_name_Hall '-P 2ab 2ac'
_space_group_name_H-M_alt 'P c c n'
_atom_sites_solution_hydrogens geom
_audit_creation_date 2021-11-24
_audit_creation_method
;
Olex2 1.2
(compiled May 18 2018 14:05:52 for OlexSys, GUI svn.r5506)
;
_audit_update_record
;
2021-11-26 deposited with the CCDC.	2022-01-18 downloaded from the CCDC.
;
_cell_angle_alpha 90
_cell_angle_beta 90
_cell_angle_gamma 90
_cell_formula_units_Z 8
_cell_length_a 23.5252(4)
_cell_length_b 11.2799(2)
_cell_length_c 8.9163(2)
_cell_measurement_reflns_used 4050
_cell_measurement_temperature 148
_cell_measurement_theta_max 71.7050
_cell_measurement_theta_min 3.8400
_cell_volume 2366.05(8)
_computing_cell_refinement 'CrysAlisPro 1.171.41.104a (Rigaku OD, 2021)'
_computing_data_collection 'CrysAlisPro 1.171.41.104a (Rigaku OD, 2021)'
_computing_data_reduction 'CrysAlisPro 1.171.41.104a (Rigaku OD, 2021)'
_computing_molecular_graphics 'Olex2 (Dolomanov et al., 2009)'
_computing_publication_material 'Olex2 (Dolomanov et al., 2009)'
_computing_structure_refinement 'ShelXL (Sheldrick, 2015)'
_diffrn_ambient_temperature 148
_diffrn_detector 'Hybrid Pixel Array Detector'
_diffrn_detector_area_resol_mean 5.8140
_diffrn_measured_fraction_theta_full 0.998
_diffrn_measured_fraction_theta_max 0.982
_diffrn_measurement_details
;
List of Runs (angles in degrees, time in seconds):

  # Type    Start    End  Width  t~exp~   \w     \q     \k     \f   Frames
#--------------------------------------------------------------------------
  1  \w    -54.00  20.00   0.50    0.50    --    0.00 -38.00  60.00  148
  2  \w     10.00  41.00   0.50    0.50    --    0.00  38.00  90.00   62
  3  \w    102.00 131.00   0.50    0.83    --   95.70  45.00-150.00   58
  4  \w     81.00 114.00   0.50    0.83    --   95.70 -82.00 -30.00   66
  5  \w     35.00  73.00   0.50    0.83    --   95.70 -82.00 -30.00   76
  6  \w    134.00 178.00   0.50    0.83    --   95.70  45.00-150.00   88
  7  \w     31.00 130.00   0.50    0.83    --   95.70 -82.00-120.00  198
  8  \w     69.00 103.00   0.50    0.83    --   95.70 -82.00 -90.00   68
  9  \w     64.00 185.00   0.50    0.83    --   95.70  30.00 150.00  242
;
_diffrn_measurement_device 'four-circle diffractometer'
_diffrn_measurement_device_type 'XtaLAB AFC12 (RINC): Kappa single'
_diffrn_measurement_method '\w scans'
_diffrn_orient_matrix_type 'CrysAlisPro convention (1999,Acta A55,543-557)'
_diffrn_orient_matrix_UB_11 -0.0528830000
_diffrn_orient_matrix_UB_12 0.0798973000
_diffrn_orient_matrix_UB_13 -0.0131568000
_diffrn_orient_matrix_UB_21 0.0385642000
_diffrn_orient_matrix_UB_22 0.1102132000
_diffrn_orient_matrix_UB_23 -0.0084339000
_diffrn_orient_matrix_UB_31 0.0021615000
_diffrn_orient_matrix_UB_32 -0.0114192000
_diffrn_orient_matrix_UB_33 -0.1720334000
_diffrn_radiation_monochromator mirror
_diffrn_radiation_probe x-ray
_diffrn_radiation_type CuK\a
_diffrn_radiation_wavelength 1.54184
_diffrn_reflns_av_R_equivalents 0.0672
_diffrn_reflns_av_unetI/netI 0.0622
_diffrn_reflns_Laue_measured_fraction_full 0.998
_diffrn_reflns_Laue_measured_fraction_max 0.982
_diffrn_reflns_limit_h_max 15
_diffrn_reflns_limit_h_min -29
_diffrn_reflns_limit_k_max 13
_diffrn_reflns_limit_k_min -13
_diffrn_reflns_limit_l_max 7
_diffrn_reflns_limit_l_min -10
_diffrn_reflns_number 7415
_diffrn_reflns_point_group_measured_fraction_full 0.998
_diffrn_reflns_point_group_measured_fraction_max 0.982
_diffrn_reflns_theta_full 67.684
_diffrn_reflns_theta_max 72.205
_diffrn_reflns_theta_min 3.758
_diffrn_source 'Rotating-anode X-ray tube (dual wavelength)'
_diffrn_source_type 'Rigaku (Cu) X-ray DW Source'
_exptl_absorpt_coefficient_mu 16.248
_exptl_absorpt_correction_T_max 1.00000
_exptl_absorpt_correction_T_min 0.23454
_exptl_absorpt_correction_type multi-scan
_exptl_absorpt_process_details
;
CrysAlisPro 1.171.41.104a (Rigaku Oxford Diffraction, 2021)
Empirical absorption correction using spherical harmonics,
implemented in SCALE3 ABSPACK scaling algorithm.
;
_exptl_crystal_colour colourless
_exptl_crystal_colour_primary colourless
_exptl_crystal_density_diffrn 2.430
_exptl_crystal_description plate
_exptl_crystal_F_000 1608
_exptl_crystal_size_max 0.3
_exptl_crystal_size_mid 0.05
_exptl_crystal_size_min 0.02
_refine_diff_density_max 1.532
_refine_diff_density_min -1.095
_refine_diff_density_rms 0.240
_refine_ls_extinction_method none
_refine_ls_goodness_of_fit_ref 1.034
_refine_ls_hydrogen_treatment constr
_refine_ls_matrix_type full
_refine_ls_number_parameters 114
_refine_ls_number_reflns 2286
_refine_ls_number_restraints 0
_refine_ls_restrained_S_all 1.034
_refine_ls_R_factor_all 0.0490
_refine_ls_R_factor_gt 0.0458
_refine_ls_shift/su_max 0.001
_refine_ls_shift/su_mean 0.000
_refine_ls_structure_factor_coef Fsqd
_refine_ls_weighting_details 'w=1/[\s^2^(Fo^2^)+(0.0762P)^2^] where P=(Fo^2^+2Fc^2^)/3'
_refine_ls_weighting_scheme calc
_refine_ls_wR_factor_gt 0.1146
_refine_ls_wR_factor_ref 0.1173
_reflns_Friedel_coverage 0.000
_reflns_number_gt 2066
_reflns_number_total 2286
_reflns_threshold_expression 'I > 2\s(I)'
_cod_data_source_file d1ce01654g2.cif
_cod_data_source_block DBM_148K
_cod_original_formula_sum 'C7.50 H9 Br4 N'
_cod_database_code 7244245
_shelx_shelxl_version_number 2017/1
_chemical_oxdiff_formula CHNBr
_shelx_space_group_comment
;
The symmetry employed for this shelxl refinement is uniquely defined
by the following loop, which should always be used as a source of
symmetry information in preference to the above space-group names.
They are only intended as comments.
;
_shelx_estimated_absorpt_t_max 0.737
_shelx_estimated_absorpt_t_min 0.085
_diffrn_oxdiff_digest_frames
;
01f9eb994db1eae252530f2466fbb0bdd2000297d92
;
_reflns_odcompleteness_completeness 99.76
_reflns_odcompleteness_iscentric 1
_reflns_odcompleteness_theta 66.97
_olex2_refinement_description
;
1. Fixed Uiso
 At 1.2 times of:
  All C(H) groups, All C(H,H) groups, All N(H) groups
2. Others
 Fixed Sof: H1GA(0.5) H1GB(0.5)
3.a Secondary CH2 refined with riding coordinates:
 C1(H1A,H1B), C1G(H1GA,H1GB), C7(H7A,H7B)
3.b Aromatic/amide H refined with riding coordinates:
 N1(H1), C3(H3), C6(H6), C4(H4)
;
_olex2_submission_special_instructions 'No special instructions were received'
_oxdiff_exptl_absorpt_empirical_details
;
Empirical correction (ABSPACK) includes:
- Absorption correction using spherical harmonics
- Frame scaling
;
_oxdiff_exptl_absorpt_empirical_full_max 4.293
_oxdiff_exptl_absorpt_empirical_full_min 0.323

loop_
_space_group_symop_operation_xyz
'x, y, z'
'-x+1/2, -y+1/2, z'
'-x, y+1/2, -z+1/2'
'x+1/2, -y, -z+1/2'
'-x, -y, -z'
'x-1/2, y-1/2, -z'
'x, -y-1/2, z-1/2'
'-x-1/2, y, z-1/2'

loop_
_atom_site_label
_atom_site_type_symbol
_atom_site_fract_x
_atom_site_fract_y
_atom_site_fract_z
_atom_site_U_iso_or_equiv
_atom_site_adp_type
_atom_site_occupancy
_atom_site_site_symmetry_order
_atom_site_calc_flag
_atom_site_refinement_flags_posn
_atom_site_refinement_flags_adp
_atom_site_refinement_flags_occupancy
_atom_site_disorder_assembly
_atom_site_disorder_group
Br3 Br 0.40817(2) 0.62951(5) 0.64051(5) 0.02535(18) Uani 1 1 d . . . . .
Br1 Br 0.45056(2) 0.17162(4) 0.10566(6) 0.02684(18) Uani 1 1 d . . . . .
Br2 Br 0.24050(2) 0.57382(6) 0.04353(6) 0.0354(2) Uani 1 1 d . . . . .
Br1G Br 0.31790(2) 0.24564(6) 0.27477(7) 0.0431(2) Uani 1 1 d . . . . .
N1 N 0.40927(16) 0.5422(4) 0.3001(5) 0.0276(9) Uani 1 1 d . . . . .
H1 H 0.412192 0.565476 0.393998 0.033 Uiso 1 1 calc R . . . .
C2 C 0.44184(18) 0.4219(4) 0.1027(5) 0.0214(9) Uani 1 1 d . . . . .
C3 C 0.44650(19) 0.4624(4) 0.2487(5) 0.0247(9) Uani 1 1 d . . . . .
H3 H 0.475946 0.433687 0.311908 0.030 Uiso 1 1 calc R . . . .
C5 C 0.36156(19) 0.5529(4) 0.0677(5) 0.0238(9) Uani 1 1 d . . . . .
C6 C 0.39928(18) 0.4678(4) 0.0124(5) 0.0221(9) Uani 1 1 d . . . . .
H6 H 0.395703 0.441234 -0.088247 0.027 Uiso 1 1 calc R . . . .
C4 C 0.36774(19) 0.5886(4) 0.2157(5) 0.0257(9) Uani 1 1 d . . . . .
H4 H 0.342583 0.645786 0.257068 0.031 Uiso 1 1 calc R . . . .
C1 C 0.4820(2) 0.3279(4) 0.0484(5) 0.0258(10) Uani 1 1 d . . . . .
H1A H 0.519892 0.339042 0.094490 0.031 Uiso 1 1 calc R . . . .
H1B H 0.486147 0.332764 -0.061887 0.031 Uiso 1 1 calc R . . . .
C1G C 0.250000 0.250000 0.3952(9) 0.0393(18) Uani 1 2 d S T P . .
H1GA H 0.251047 0.320915 0.460532 0.047 Uiso 0.5 1 calc R . . . .
H1GB H 0.248954 0.179083 0.460529 0.047 Uiso 0.5 1 calc R . . . .
C7 C 0.3173(2) 0.6086(5) -0.0289(6) 0.0312(11) Uani 1 1 d . . . . .
H7A H 0.321405 0.578818 -0.132825 0.037 Uiso 1 1 calc R . . . .
H7B H 0.323102 0.695525 -0.030667 0.037 Uiso 1 1 calc R . . . .

loop_
_atom_site_aniso_label
_atom_site_aniso_U_11
_atom_site_aniso_U_22
_atom_site_aniso_U_33
_atom_site_aniso_U_23
_atom_site_aniso_U_13
_atom_site_aniso_U_12
Br3 0.0266(3) 0.0317(3) 0.0177(3) -0.00349(19) 0.00032(15) 0.00321(18)
Br1 0.0315(3) 0.0252(3) 0.0239(3) -0.00027(19) 0.00333(18) 0.00157(18)
Br2 0.0256(3) 0.0474(4) 0.0333(3) 0.0058(2) 0.00108(18) 0.0016(2)
Br1G 0.0284(3) 0.0582(4) 0.0427(4) 0.0097(3) -0.0001(2) 0.0023(2)
N1 0.032(2) 0.031(2) 0.020(2) -0.0061(17) 0.0000(15) -0.0024(16)
C2 0.0233(19) 0.025(2) 0.016(2) 0.0046(18) 0.0032(16) -0.0033(17)
C3 0.028(2) 0.028(2) 0.018(2) 0.0014(19) 0.0003(16) -0.0057(18)
C5 0.023(2) 0.028(2) 0.020(2) 0.0022(19) 0.0045(17) -0.0011(18)
C6 0.026(2) 0.026(2) 0.015(2) 0.0020(18) 0.0007(16) -0.0053(18)
C4 0.029(2) 0.025(2) 0.024(2) -0.0027(19) 0.0074(18) 0.0004(18)
C1 0.029(2) 0.028(3) 0.021(2) 0.0001(19) 0.0049(17) 0.0002(19)
C1G 0.038(4) 0.048(5) 0.032(4) 0.000 0.000 -0.001(3)
C7 0.029(2) 0.038(3) 0.026(3) 0.008(2) 0.0041(18) 0.006(2)

loop_
_atom_type_symbol
_atom_type_description
_atom_type_scat_dispersion_real
_atom_type_scat_dispersion_imag
_atom_type_scat_source
C C 0.0181 0.0091 'International Tables Vol C Tables 4.2.6.8 and 6.1.1.4'
H H 0.0000 0.0000 'International Tables Vol C Tables 4.2.6.8 and 6.1.1.4'
Br Br -0.6763 1.2805 'International Tables Vol C Tables 4.2.6.8 and 6.1.1.4'
N N 0.0311 0.0180 'International Tables Vol C Tables 4.2.6.8 and 6.1.1.4'

loop_
_geom_angle_atom_site_label_1
_geom_angle_atom_site_label_2
_geom_angle_atom_site_label_3
_geom_angle
_geom_angle_site_symmetry_1
_geom_angle_site_symmetry_3
_geom_angle_publ_flag
C3 N1 C4 123.2(4) . . ?
C3 C2 C6 118.7(4) . . ?
C3 C2 C1 119.1(4) . . ?
C6 C2 C1 122.2(4) . . ?
N1 C3 C2 119.5(4) . . ?
C6 C5 C7 121.9(4) . . ?
C4 C5 C6 117.9(4) . . ?
C4 C5 C7 120.1(4) . . ?
C2 C6 C5 120.7(4) . . ?
N1 C4 C5 119.8(4) . . ?
C2 C1 Br1 108.1(3) . . ?
Br1G C1G Br1G 112.2(4) . 2 ?
C5 C7 Br2 111.7(3) . . ?

loop_
_geom_bond_atom_site_label_1
_geom_bond_atom_site_label_2
_geom_bond_distance
_geom_bond_site_symmetry_2
_geom_bond_publ_flag
Br1 C1 1.978(5) . ?
Br2 C7 1.959(5) . ?
Br1G C1G 1.925(5) . ?
N1 C3 1.338(6) . ?
N1 C4 1.339(6) . ?
C2 C3 1.384(7) . ?
C2 C6 1.386(6) . ?
C2 C1 1.500(6) . ?
C5 C6 1.397(6) . ?
C5 C4 1.387(6) . ?
C5 C7 1.490(6) . ?
